data_7026186
loop_
_publ_author_name
'Brown, Christopher C.'
'Glotzbach, Christoph'
'Stephan, Douglas W.'

_publ_section_title
;
 Ag(I) and Au(I) complexes of sterically crowded cyclic phosphinimine
 ligands.
;
_journal_issue 40
_journal_name_full 'Dalton transactions (Cambridge, England : 2003)'
_journal_page_first 9626
_journal_page_last 9632
_journal_paper_doi 10.1039/c0dt00261e
_journal_volume 39
_journal_year 2010
_chemical_formula_sum 'C30 H28 Au Cl3 N O2 P'
_chemical_formula_weight 768.82
_space_group_IT_number 2
_symmetry_cell_setting triclinic
_symmetry_space_group_name_Hall '-P 1'
_symmetry_space_group_name_H-M 'P -1'
_atom_sites_solution_hydrogens geom
_atom_sites_solution_primary direct
_atom_sites_solution_secondary difmap
_audit_creation_method SHELXL-97
_cell_angle_alpha 107.0660(10)
_cell_angle_beta 102.188(2)
_cell_angle_gamma 94.7280(10)
_cell_formula_units_Z 2
_cell_length_a 9.8098(3)
_cell_length_b 12.3568(3)
_cell_length_c 12.9623(3)
_cell_measurement_temperature 150(2)
_cell_volume 1450.58(7)
_computing_structure_refinement 'SHELXL-97 (Sheldrick, 1997)'
_computing_structure_solution 'SHELXS-97 (Sheldrick, 1990)'
_diffrn_ambient_temperature 150(2)
_diffrn_measured_fraction_theta_full 0.995
_diffrn_measured_fraction_theta_max 0.930
_diffrn_radiation_monochromator graphite
_diffrn_radiation_source 'fine-focus sealed tube'
_diffrn_radiation_type MoK\a
_diffrn_radiation_wavelength 0.71073
_diffrn_reflns_av_R_equivalents 0.0476
_diffrn_reflns_av_sigmaI/netI 0.0610
_diffrn_reflns_limit_h_max 22
_diffrn_reflns_limit_h_min -22
_diffrn_reflns_limit_k_max 28
_diffrn_reflns_limit_k_min -23
_diffrn_reflns_limit_l_max 29
_diffrn_reflns_limit_l_min -28
_diffrn_reflns_number 113138
_diffrn_reflns_theta_full 25.00
_diffrn_reflns_theta_max 55.05
_diffrn_reflns_theta_min 1.70
_exptl_absorpt_coefficient_mu 5.431
_exptl_absorpt_correction_T_max 0.7507
_exptl_absorpt_correction_T_min 0.6061
_exptl_absorpt_correction_type empirical
_exptl_crystal_density_diffrn 1.760
_exptl_crystal_density_method 'not measured'
_exptl_crystal_F_000 752
_exptl_crystal_size_max 0.33
_exptl_crystal_size_mid 0.31
_exptl_crystal_size_min 0.27
_refine_diff_density_max 1.706
_refine_diff_density_min -1.249
_refine_diff_density_rms 0.168
_refine_ls_extinction_method none
_refine_ls_goodness_of_fit_ref 0.744
_refine_ls_hydrogen_treatment fixed
_refine_ls_matrix_type full
_refine_ls_number_parameters 347
_refine_ls_number_reflns 34679
_refine_ls_number_restraints 0
_refine_ls_restrained_S_all 0.744
_refine_ls_R_factor_all 0.0683
_refine_ls_R_factor_gt 0.0356
_refine_ls_shift/su_max 0.002
_refine_ls_shift/su_mean 0.000
_refine_ls_structure_factor_coef Fsqd
_refine_ls_weighting_details 'calc w=1/[\s^2^(Fo^2^)+(0.0913P)^2^+0.0000P] where P=(Fo^2^+2Fc^2^)/3'
_refine_ls_weighting_scheme calc
_refine_ls_wR_factor_gt 0.0916
_refine_ls_wR_factor_ref 0.1135
_reflns_number_gt 24414
_reflns_number_total 34679
_reflns_threshold_expression >2sigma(I)
_cod_data_source_file c0dt00261e.txt
_cod_data_source_block (Ph2PNCPh2(CH2CH(CO2Me)AuCl(CH2Cl2)
_cod_original_sg_symbol_H-M P-1
_cod_database_code 7026186

loop_
_symmetry_equiv_pos_as_xyz
'x, y, z'
'-x, -y, -z'

loop_
_atom_site_label
_atom_site_type_symbol
_atom_site_fract_x
_atom_site_fract_y
_atom_site_fract_z
_atom_site_U_iso_or_equiv
_atom_site_adp_type
_atom_site_occupancy
_atom_site_symmetry_multiplicity
_atom_site_calc_flag
_atom_site_refinement_flags
Au1 Au 0.002835(5) -0.201475(5) -0.286278(4) 0.01483(1) Uani 1 1 d .
Cl1 Cl 0.24105(4) -0.17710(5) -0.23159(4) 0.02403(8) Uani 1 1 d .
Cl2 Cl 0.1494(10) -0.4600(7) -0.0469(5) 0.0857(18) Uani 0.50 1 d P
Cl3 Cl 0.1841(9) -0.4495(5) -0.0270(5) 0.0766(18) Uani 0.50 1 d P
Cl4 Cl 0.25360(11) -0.52908(9) -0.24482(9) 0.0617(3) Uani 1 1 d .
P1 P -0.29364(4) -0.32189(4) -0.29703(4) 0.01476(6) Uani 1 1 d .
N1 N -0.21042(14) -0.23188(12) -0.33926(11) 0.01476(17) Uani 1 1 d .
C1 C -0.22860(18) -0.45551(15) -0.33609(16) 0.0202(3) Uani 1 1 d .
C2 C -0.1938(3) -0.5178(2) -0.2631(3) 0.0329(4) Uani 1 1 d .
H2A H -0.2034 -0.4897 -0.1888 0.040 Uiso 1 1 calc R
C3 C -0.1450(3) -0.6214(2) -0.2995(3) 0.0438(7) Uani 1 1 d .
H3A H -0.1218 -0.6646 -0.2502 0.053 Uiso 1 1 calc R
C4 C -0.1301(3) -0.6620(2) -0.4081(3) 0.0415(7) Uani 1 1 d .
H4A H -0.0974 -0.7331 -0.4328 0.050 Uiso 1 1 calc R
C5 C -0.1624(3) -0.5999(2) -0.4795(3) 0.0382(6) Uani 1 1 d .
H5A H -0.1512 -0.6280 -0.5532 0.046 Uiso 1 1 calc R
C6 C -0.2115(2) -0.49588(19) -0.44450(18) 0.0273(4) Uani 1 1 d .
H6A H -0.2333 -0.4527 -0.4940 0.033 Uiso 1 1 calc R
C7 C -0.29282(19) -0.28263(16) -0.15163(14) 0.0198(2) Uani 1 1 d .
C8 C -0.2043(2) -0.1865(2) -0.07455(15) 0.0247(3) Uani 1 1 d .
H8A H -0.1370 -0.1446 -0.0971 0.030 Uiso 1 1 calc R
C9 C -0.2139(3) -0.1513(3) 0.03579(18) 0.0337(5) Uani 1 1 d .
H9A H -0.1539 -0.0852 0.0884 0.040 Uiso 1 1 calc R
C10 C -0.3114(3) -0.2132(3) 0.0684(2) 0.0414(6) Uani 1 1 d .
H10A H -0.3184 -0.1888 0.1434 0.050 Uiso 1 1 calc R
C11 C -0.3989(3) -0.3106(3) -0.0074(2) 0.0422(6) Uani 1 1 d .
H11A H -0.4640 -0.3533 0.0162 0.051 Uiso 1 1 calc R
C12 C -0.3912(3) -0.3457(2) -0.1187(2) 0.0323(4) Uani 1 1 d .
H12A H -0.4518 -0.4114 -0.1712 0.039 Uiso 1 1 calc R
C13 C -0.30525(17) -0.05368(14) -0.27339(13) 0.0167(2) Uani 1 1 d .
C14 C -0.4170(2) -0.04722(17) -0.22168(16) 0.0221(3) Uani 1 1 d .
H14A H -0.5013 -0.1008 -0.2563 0.026 Uiso 1 1 calc R
C15 C -0.4067(3) 0.0367(2) -0.11980(18) 0.0293(4) Uani 1 1 d .
H15A H -0.4829 0.0389 -0.0849 0.035 Uiso 1 1 calc R
C16 C -0.2856(3) 0.1168(2) -0.06967(18) 0.0348(5) Uani 1 1 d .
H16A H -0.2783 0.1736 -0.0001 0.042 Uiso 1 1 calc R
C17 C -0.1745(3) 0.1141(2) -0.12123(19) 0.0316(4) Uani 1 1 d .
H17A H -0.0921 0.1699 -0.0877 0.038 Uiso 1 1 calc R
C18 C -0.1845(2) 0.02954(17) -0.22217(16) 0.0231(3) Uani 1 1 d .
H18A H -0.1082 0.0282 -0.2569 0.028 Uiso 1 1 calc R
C19 C -0.24890(16) -0.11171(13) -0.46199(13) 0.01508(19) Uani 1 1 d .
C20 C -0.17367(18) -0.17755(15) -0.53068(14) 0.0182(2) Uani 1 1 d .
H20A H -0.1488 -0.2469 -0.5199 0.022 Uiso 1 1 calc R
C21 C -0.1346(2) -0.14296(17) -0.61471(16) 0.0219(3) Uani 1 1 d .
H21A H -0.0846 -0.1892 -0.6614 0.026 Uiso 1 1 calc R
C22 C -0.1685(2) -0.04104(18) -0.63050(16) 0.0231(3) Uani 1 1 d .
H22A H -0.1403 -0.0167 -0.6869 0.028 Uiso 1 1 calc R
C23 C -0.2440(2) 0.02508(17) -0.56319(17) 0.0225(3) Uani 1 1 d .
H23A H -0.2679 0.0946 -0.5740 0.027 Uiso 1 1 calc R
C24 C -0.28491(19) -0.00995(15) -0.47988(15) 0.0189(2) Uani 1 1 d .
H24A H -0.3375 0.0354 -0.4349 0.023 Uiso 1 1 calc R
C25 C -0.30226(15) -0.15370(13) -0.37591(12) 0.01432(18) Uani 1 1 d .
C26 C -0.45405(16) -0.23102(14) -0.43093(13) 0.0163(2) Uani 1 1 d .
H26A H -0.5281 -0.1808 -0.4199 0.020 Uiso 1 1 calc R
C27 C -0.47183(17) -0.32242(15) -0.37300(14) 0.0181(2) Uani 1 1 d .
H27A H -0.5118 -0.3987 -0.4284 0.022 Uiso 1 1 calc R
H27B H -0.5342 -0.3016 -0.3217 0.022 Uiso 1 1 calc R
C28 C -0.47330(18) -0.28876(15) -0.55500(14) 0.0185(2) Uani 1 1 d .
C29 C -0.5295(3) -0.2588(3) -0.72956(19) 0.0364(5) Uani 1 1 d .
H29A H -0.5699 -0.2039 -0.7638 0.055 Uiso 1 1 calc R
H29B H -0.5873 -0.3345 -0.7659 0.055 Uiso 1 1 calc R
H29C H -0.4331 -0.2631 -0.7385 0.055 Uiso 1 1 calc R
C30 C 0.1815(4) -0.4249(3) -0.1571(3) 0.0425(6) Uiso 1 1 d .
O1 O -0.52657(17) -0.22148(14) -0.61220(12) 0.0250(3) Uani 1 1 d .
O2 O -0.44482(19) -0.38248(13) -0.59634(13) 0.0257(3) Uani 1 1 d .

loop_
_atom_site_aniso_label
_atom_site_aniso_U_11
_atom_site_aniso_U_22
_atom_site_aniso_U_33
_atom_site_aniso_U_23
_atom_site_aniso_U_13
_atom_site_aniso_U_12
Au1 0.01234(2) 0.01700(2) 0.01666(2) 0.00687(2) 0.00445(1) 0.00278(1)
Cl1 0.01326(13) 0.0350(2) 0.02649(18) 0.01468(16) 0.00401(12) 0.00258(13)
Cl2 0.093(3) 0.119(4) 0.047(2) 0.032(2) 0.023(2) -0.007(2)
Cl3 0.135(6) 0.0598(17) 0.048(2) 0.0303(15) 0.032(3) 0.015(2)
Cl4 0.0464(4) 0.0535(5) 0.0638(6) -0.0141(4) 0.0161(4) 0.0051(4)
P1 0.01378(13) 0.01533(15) 0.01625(14) 0.00606(11) 0.00445(11) 0.00239(11)
N1 0.0135(4) 0.0150(4) 0.0168(4) 0.0059(3) 0.0047(3) 0.0025(3)
C1 0.0174(6) 0.0160(6) 0.0267(7) 0.0067(5) 0.0041(5) 0.0031(4)
C2 0.0357(11) 0.0278(10) 0.0448(13) 0.0213(9) 0.0132(10) 0.0127(8)
C3 0.0413(14) 0.0285(11) 0.071(2) 0.0266(12) 0.0128(14) 0.0169(10)
C4 0.0267(9) 0.0208(9) 0.0665(19) 0.0031(9) 0.0026(11) 0.0099(7)
C5 0.0323(10) 0.0273(10) 0.0417(13) -0.0059(8) 0.0019(9) 0.0132(8)
C6 0.0287(8) 0.0238(8) 0.0249(8) 0.0009(6) 0.0047(6) 0.0093(7)
C7 0.0196(6) 0.0251(7) 0.0175(5) 0.0092(5) 0.0065(5) 0.0042(5)
C8 0.0239(7) 0.0315(9) 0.0171(6) 0.0064(6) 0.0043(5) 0.0020(6)
C9 0.0327(10) 0.0472(13) 0.0181(7) 0.0058(7) 0.0056(7) 0.0074(9)
C10 0.0379(12) 0.070(2) 0.0228(9) 0.0178(11) 0.0145(9) 0.0115(12)
C11 0.0409(13) 0.0623(19) 0.0314(11) 0.0224(12) 0.0184(10) 0.0008(12)
C12 0.0300(9) 0.0429(13) 0.0281(9) 0.0156(8) 0.0125(7) -0.0022(8)
C13 0.0171(5) 0.0178(6) 0.0154(5) 0.0048(4) 0.0043(4) 0.0047(4)
C14 0.0249(7) 0.0231(7) 0.0220(6) 0.0069(5) 0.0122(6) 0.0086(6)
C15 0.0422(11) 0.0303(9) 0.0219(7) 0.0083(6) 0.0181(8) 0.0145(8)
C16 0.0513(14) 0.0301(10) 0.0185(7) -0.0003(6) 0.0075(8) 0.0145(10)
C17 0.0327(10) 0.0249(9) 0.0257(8) -0.0026(6) -0.0014(7) 0.0034(7)
C18 0.0196(6) 0.0206(7) 0.0234(7) 0.0009(5) 0.0025(5) 0.0024(5)
C19 0.0149(5) 0.0150(5) 0.0162(5) 0.0053(4) 0.0048(4) 0.0035(4)
C20 0.0202(6) 0.0201(6) 0.0180(5) 0.0080(4) 0.0086(5) 0.0064(5)
C21 0.0244(7) 0.0257(7) 0.0210(6) 0.0107(5) 0.0110(5) 0.0076(6)
C22 0.0258(7) 0.0264(8) 0.0223(7) 0.0132(6) 0.0089(6) 0.0052(6)
C23 0.0285(8) 0.0195(7) 0.0238(7) 0.0110(5) 0.0086(6) 0.0064(6)
C24 0.0207(6) 0.0174(6) 0.0222(6) 0.0083(5) 0.0085(5) 0.0068(5)
C25 0.0128(4) 0.0147(5) 0.0160(5) 0.0051(4) 0.0043(4) 0.0028(4)
C26 0.0125(4) 0.0181(6) 0.0179(5) 0.0055(4) 0.0030(4) 0.0031(4)
C27 0.0141(5) 0.0204(6) 0.0204(6) 0.0076(5) 0.0044(4) 0.0008(4)
C28 0.0177(5) 0.0196(6) 0.0167(5) 0.0056(4) 0.0024(4) 0.0005(4)
C29 0.0416(13) 0.0455(14) 0.0212(8) 0.0158(8) 0.0013(8) 0.0001(10)
O1 0.0261(6) 0.0270(6) 0.0204(5) 0.0100(4) -0.0010(4) 0.0034(5)
O2 0.0312(7) 0.0221(6) 0.0223(6) 0.0037(4) 0.0080(5) 0.0056(5)

loop_
_atom_type_symbol
_atom_type_description
_atom_type_scat_dispersion_real
_atom_type_scat_dispersion_imag
_atom_type_scat_source
C C 0.0033 0.0016 'International Tables Vol C Tables 4.2.6.8 and 6.1.1.4'
H H 0.0000 0.0000 'International Tables Vol C Tables 4.2.6.8 and 6.1.1.4'
N N 0.0061 0.0033 'International Tables Vol C Tables 4.2.6.8 and 6.1.1.4'
O O 0.0106 0.0060 'International Tables Vol C Tables 4.2.6.8 and 6.1.1.4'
P P 0.1023 0.0942 'International Tables Vol C Tables 4.2.6.8 and 6.1.1.4'
Cl Cl 0.1484 0.1585 'International Tables Vol C Tables 4.2.6.8 and 6.1.1.4'
Au Au -2.0133 8.8022 'International Tables Vol C Tables 4.2.6.8 and 6.1.1.4'

loop_
_geom_angle_atom_site_label_1
_geom_angle_atom_site_label_2
_geom_angle_atom_site_label_3
_geom_angle
N1 Au1 Cl1 177.07(4)
N1 P1 C1 108.68(8)
N1 P1 C7 118.38(8)
C1 P1 C7 108.84(9)
N1 P1 C27 98.78(7)
C1 P1 C27 115.04(8)
C7 P1 C27 107.12(8)
C25 N1 P1 112.21(10)
C25 N1 Au1 126.52(10)
P1 N1 Au1 117.19(7)
C2 C1 C6 120.08(19)
C2 C1 P1 122.76(17)
C6 C1 P1 117.16(15)
C3 C2 C1 119.6(3)
C2 C3 C4 120.1(3)
C5 C4 C3 120.4(2)
C4 C5 C6 120.4(3)
C5 C6 C1 119.5(2)
C8 C7 C12 120.25(18)
C8 C7 P1 120.88(14)
C12 C7 P1 118.68(16)
C7 C8 C9 120.2(2)
C10 C9 C8 119.6(3)
C9 C10 C11 120.8(2)
C10 C11 C12 119.9(2)
C11 C12 C7 119.2(2)
C14 C13 C18 117.96(16)
C14 C13 C25 123.13(15)
C18 C13 C25 118.59(14)
C13 C14 C15 121.1(2)
C16 C15 C14 120.0(2)
C15 C16 C17 119.92(19)
C16 C17 C18 119.9(2)
C17 C18 C13 121.1(2)
C20 C19 C24 118.48(14)
C20 C19 C25 121.15(13)
C24 C19 C25 120.17(13)
C21 C20 C19 120.89(16)
C22 C21 C20 120.23(17)
C21 C22 C23 119.54(16)
C22 C23 C24 120.41(17)
C23 C24 C19 120.44(16)
N1 C25 C19 110.29(12)
N1 C25 C13 108.67(12)
C19 C25 C13 111.56(12)
N1 C25 C26 104.37(12)
C19 C25 C26 110.40(12)
C13 C25 C26 111.30(12)
C28 C26 C27 109.96(14)
C28 C26 C25 111.08(13)
C27 C26 C25 109.73(12)
C26 C27 P1 103.90(10)
O2 C28 O1 124.65(17)
O2 C28 C26 124.86(16)
O1 C28 C26 110.49(15)
Cl2 C30 Cl4 113.7(4)
Cl2 C30 Cl3 11.6(5)
Cl4 C30 Cl3 112.4(3)
C28 O1 C29 115.77(19)

loop_
_geom_bond_atom_site_label_1
_geom_bond_atom_site_label_2
_geom_bond_distance
Au1 N1 2.0253(13)
Au1 Cl1 2.2612(4)
Cl2 C30 1.690(7)
Cl3 C30 1.794(6)
Cl4 C30 1.755(4)
P1 N1 1.6122(14)
P1 C1 1.7913(18)
P1 C7 1.8011(17)
P1 C27 1.8146(17)
N1 C25 1.484(2)
C1 C2 1.393(3)
C1 C6 1.398(3)
C2 C3 1.390(4)
C3 C4 1.393(5)
C4 C5 1.370(5)
C5 C6 1.394(3)
C7 C8 1.389(3)
C7 C12 1.402(3)
C8 C9 1.394(3)
C9 C10 1.385(4)
C10 C11 1.390(5)
C11 C12 1.399(4)
C13 C14 1.396(2)
C13 C18 1.403(3)
C13 C25 1.534(2)
C14 C15 1.397(3)
C15 C16 1.384(4)
C16 C17 1.391(4)
C17 C18 1.393(3)
C19 C20 1.397(2)
C19 C24 1.403(2)
C19 C25 1.526(2)
C20 C21 1.392(2)
C21 C22 1.389(3)
C22 C23 1.390(3)
C23 C24 1.394(3)
C25 C26 1.599(2)
C26 C28 1.519(2)
C26 C27 1.546(2)
C28 O2 1.208(2)
C28 O1 1.336(2)
C29 O1 1.448(3)
